data_4133031
loop_
_publ_author_name
'Kim, Younghoon'
'Koo, Jaehyoung'
'Hwang, In-Chul'
'Mukhopadhyay, Rahul Dev'
'Hong, Soonsang'
'Yoo, Jejoong'
'Dar, Ajaz Ahmad'
'Kim, Ikjin'
'Moon, Dohyun'
'Shin, Tae Joo'
'Ko, Young Ho'
'Kim, Kimoon'

_publ_section_title
;
 Rational Design and Construction of Hierarchical Superstructures Using
 Shape-Persistent Organic Cages: Porphyrin Box-Based Metallosupramolecular
 Assemblies.
;
_journal_issue 44
_journal_name_full 'Journal of the American Chemical Society'
_journal_page_first 14547
_journal_page_last 14551
_journal_paper_doi 10.1021/jacs.8b08030
_journal_volume 140
_journal_year 2018
_chemical_formula_moiety 'C606 H624 N54 O30 Zn6'
_chemical_formula_sum 'C606 H672 N54 O30 Zn6'
_chemical_formula_weight 9584.16
_space_group_crystal_system cubic
_space_group_IT_number 222
_space_group_name_Hall '-P 4a 2bc 3'
_space_group_name_H-M_alt 'P n -3 n :2'
_atom_sites_solution_hydrogens geom
_atom_sites_solution_primary direct
_atom_sites_solution_secondary difmap
_audit_creation_method SHELXL-2016/6
_cell_angle_alpha 90
_cell_angle_beta 90
_cell_angle_gamma 90
_cell_formula_units_Z 2
_cell_length_a 39.074(5)
_cell_length_b 39.074(5)
_cell_length_c 39.074(5)
_cell_measurement_reflns_used 462
_cell_measurement_temperature 100(2)
_cell_measurement_theta_max 21.099
_cell_measurement_theta_min 2.470
_cell_volume 59657(13)
_computing_cell_refinement 'HKL3000 (Z. Otwinowski and W. Minor, 1997)'
_computing_data_collection 'PAL ADSC Quantum-210 ADX Program'
_computing_data_reduction 'HKL3000 (Z. Otwinowski and W. Minor, 1997)'
_computing_molecular_graphics 'SHELXL-2016/6 (Sheldrick, 2016)'
_computing_publication_material 'SHELXL-2016/6 (Sheldrick, 2016)'
_computing_structure_refinement 'SHELXL-2016/6 (Sheldrick, 2016)'
_computing_structure_solution 'SHELXL-2016/6 (Sheldrick, 2016)'
_diffrn_ambient_temperature 100(2)
_diffrn_detector_area_resol_mean '4096 x 4096'
_diffrn_measured_fraction_theta_full 0.991
_diffrn_measured_fraction_theta_max 0.991
_diffrn_measurement_device_type 'CCD area detector'
_diffrn_measurement_method '\w scans'
_diffrn_radiation_type synchrotron
_diffrn_radiation_wavelength 0.900
_diffrn_reflns_av_R_equivalents 0.0111
_diffrn_reflns_av_unetI/netI 0.0124
_diffrn_reflns_Laue_measured_fraction_full 0.991
_diffrn_reflns_Laue_measured_fraction_max 0.991
_diffrn_reflns_limit_h_max 31
_diffrn_reflns_limit_h_min -31
_diffrn_reflns_limit_k_max 22
_diffrn_reflns_limit_k_min -22
_diffrn_reflns_limit_l_max 21
_diffrn_reflns_limit_l_min -21
_diffrn_reflns_number 9737
_diffrn_reflns_point_group_measured_fraction_full 0.991
_diffrn_reflns_point_group_measured_fraction_max 0.991
_diffrn_reflns_theta_full 21.099
_diffrn_reflns_theta_max 21.099
_diffrn_reflns_theta_min 2.470
_diffrn_source 'PLSII 2D bending magnet'
_exptl_absorpt_coefficient_mu 0.275
_exptl_absorpt_correction_T_max 1.0
_exptl_absorpt_correction_T_min 0.8094
_exptl_absorpt_correction_type empirical
_exptl_absorpt_process_details 'Scalepack (Otwinowski & Minor, 1997)'
_exptl_crystal_colour purple
_exptl_crystal_density_diffrn 0.534
_exptl_crystal_density_method 'not measured'
_exptl_crystal_description stick
_exptl_crystal_F_000 10212
_exptl_crystal_size_max 0.60
_exptl_crystal_size_mid 0.55
_exptl_crystal_size_min 0.55
_refine_diff_density_max 0.218
_refine_diff_density_min -0.319
_refine_diff_density_rms 0.048
_refine_ls_extinction_coef 0.0013(5)
_refine_ls_extinction_expression Fc^*^=kFc[1+0.001xFc^2^\l^3^/sin(2\q)]^-1/4^
_refine_ls_extinction_method 'SHELXL-2016/6 (Sheldrick 2016)'
_refine_ls_goodness_of_fit_ref 1.779
_refine_ls_hydrogen_treatment constr
_refine_ls_matrix_type full
_refine_ls_number_parameters 249
_refine_ls_number_reflns 2664
_refine_ls_number_restraints 0
_refine_ls_restrained_S_all 1.779
_refine_ls_R_factor_all 0.1510
_refine_ls_R_factor_gt 0.1390
_refine_ls_shift/su_max 0.064
_refine_ls_shift/su_mean 0.003
_refine_ls_structure_factor_coef Fsqd
_refine_ls_weighting_details 'w=1/[\s^2^(Fo^2^)+(0.2000P)^2^] where P=(Fo^2^+2Fc^2^)/3'
_refine_ls_weighting_scheme calc
_refine_ls_wR_factor_gt 0.3894
_refine_ls_wR_factor_ref 0.4095
_reflns_Friedel_coverage 0.000
_reflns_number_gt 1877
_reflns_number_total 2664
_reflns_threshold_expression 'I > 2\s(I)'
_cod_data_source_file ja8b08030_si_003.cif
_cod_data_source_block PSS-2
_cod_original_cell_volume 59657(21)
_cod_original_sg_symbol_H-M 'P n -3 n'
_cod_database_code 4133031
_shelx_shelxl_version_number 2016/6
_shelx_space_group_comment
;
The symmetry employed for this shelxl refinement is uniquely defined
by the following loop, which should always be used as a source of
symmetry information in preference to the above space-group names.
They are only intended as comments.
;

loop_
_space_group_symop_operation_xyz
'x, y, z'
'-x+1/2, -y+1/2, z'
'-x+1/2, y, -z+1/2'
'x, -y+1/2, -z+1/2'
'z, x, y'
'z, -x+1/2, -y+1/2'
'-z+1/2, -x+1/2, y'
'-z+1/2, x, -y+1/2'
'y, z, x'
'-y+1/2, z, -x+1/2'
'y, -z+1/2, -x+1/2'
'-y+1/2, -z+1/2, x'
'y, x, -z+1/2'
'-y+1/2, -x+1/2, -z+1/2'
'y, -x+1/2, z'
'-y+1/2, x, z'
'x, z, -y+1/2'
'-x+1/2, z, y'
'-x+1/2, -z+1/2, -y+1/2'
'x, -z+1/2, y'
'z, y, -x+1/2'
'z, -y+1/2, x'
'-z+1/2, y, x'
'-z+1/2, -y+1/2, -x+1/2'
'-x, -y, -z'
'x-1/2, y-1/2, -z'
'x-1/2, -y, z-1/2'
'-x, y-1/2, z-1/2'
'-z, -x, -y'
'-z, x-1/2, y-1/2'
'z-1/2, x-1/2, -y'
'z-1/2, -x, y-1/2'
'-y, -z, -x'
'y-1/2, -z, x-1/2'
'-y, z-1/2, x-1/2'
'y-1/2, z-1/2, -x'
'-y, -x, z-1/2'
'y-1/2, x-1/2, z-1/2'
'-y, x-1/2, -z'
'y-1/2, -x, -z'
'-x, -z, y-1/2'
'x-1/2, -z, -y'
'x-1/2, z-1/2, y-1/2'
'-x, z-1/2, -y'
'-z, -y, x-1/2'
'-z, y-1/2, -x'
'z-1/2, -y, -x'
'z-1/2, y-1/2, x-1/2'

loop_
_atom_site_label
_atom_site_type_symbol
_atom_site_fract_x
_atom_site_fract_y
_atom_site_fract_z
_atom_site_U_iso_or_equiv
_atom_site_adp_type
_atom_site_occupancy
_atom_site_site_symmetry_order
_atom_site_calc_flag
_atom_site_refinement_flags_posn
_atom_site_refinement_flags_adp
_atom_site_refinement_flags_occupancy
_atom_site_disorder_assembly
_atom_site_disorder_group
Zn1 Zn 0.250000 0.95013(5) 0.250000 0.2189(19) Uani 1 4 d S T P . .
N1 N 0.2576(6) 0.95752(17) 0.3020(3) 0.220(4) Uani 1 1 d . . . . .
N2 N 0.4579(4) 0.9775(3) 0.3949(4) 0.291(6) Uani 1 1 d . . . . .
C1 C 0.2319(9) 0.9582(2) 0.3264(5) 0.235(5) Uani 1 1 d . . . . .
C2 C 0.2500(7) 0.9583(3) 0.3593(6) 0.271(8) Uani 1 1 d . . . . .
H2 H 0.239064 0.958257 0.380462 0.325 Uiso 1 1 calc R U . . .
C3 C 0.2836(9) 0.9585(3) 0.3554(4) 0.260(6) Uani 1 1 d . . . . .
H3 H 0.300144 0.959285 0.372537 0.312 Uiso 1 1 calc R U . . .
C4 C 0.2889(6) 0.9574(2) 0.3202(9) 0.241(9) Uani 1 1 d . . . . .
C5 C 0.3194(8) 0.9571(2) 0.3028(7) 0.231(7) Uani 1 1 d . . . . .
C6 C 0.3514(5) 0.9532(5) 0.3227(5) 0.245(7) Uani 1 1 d . . . . .
C7 C 0.3622(5) 0.9246(4) 0.3424(5) 0.291(7) Uani 1 1 d . . . . .
H7 H 0.348592 0.905038 0.341770 0.349 Uiso 1 1 calc R U . . .
C8 C 0.3910(5) 0.9236(6) 0.3620(5) 0.319(8) Uani 1 1 d . . . . .
H8 H 0.397885 0.903436 0.372616 0.383 Uiso 1 1 calc R U . . .
C9 C 0.4095(5) 0.9528(6) 0.3657(4) 0.258(5) Uani 1 1 d . . . . .
C10 C 0.4016(4) 0.9824(3) 0.3485(4) 0.252(4) Uani 1 1 d . . . . .
H10 H 0.414578 1.002218 0.350839 0.302 Uiso 1 1 calc R U . . .
C11 C 0.3717(5) 0.9811(5) 0.3264(3) 0.256(5) Uani 1 1 d . . . . .
H11 H 0.366138 1.000658 0.314013 0.307 Uiso 1 1 calc R U . . .
C12 C 0.4398(5) 0.9532(4) 0.3907(4) 0.282(6) Uani 1 1 d . . . . .
H12 H 0.444311 0.933433 0.403148 0.339 Uiso 1 1 calc R U . . .
C13 C 0.4830(4) 0.9714(4) 0.4232(4) 0.303(6) Uani 1 1 d . . . . .
H13A H 0.477614 0.950240 0.434982 0.363 Uiso 1 1 calc R U . . .
H13B H 0.506007 0.969583 0.413936 0.363 Uiso 1 1 calc R U . . .
C14 C 0.480800 1.000599 0.447000 0.355(18) Uani 1 1 d . . . . .
C15 C 0.4551(8) -0.0021(6) 0.4683(5) 0.368(19) Uani 1 1 d . . . . .
O1 O 0.5283(3) 1.0309(3) 0.4288(3) 0.303(5) Uani 1 1 d . . . . .
C16 C 0.5149(4) 1.0423(3) 0.3951(4) 0.293(5) Uani 1 1 d . . . . .
C17 C 0.5498(5) 1.0387(4) 0.3757(4) 0.352(7) Uani 1 1 d . . . . .
C18 C 0.5403(5) 1.0544(5) 0.3422(6) 0.410(8) Uiso 1 1 d . . . . .
C19 C 0.5614(15) 1.0415(15) 0.3188(19) 0.79(4) Uiso 1 1 d . . . . .
C20 C 0.5859(18) 1.0567(13) 0.2813(15) 0.74(3) Uiso 1 1 d . . . . .
C21 C 0.616(2) 1.030(2) 0.2569(18) 0.69(5) Uiso 0.59(5) 1 d . . P A 1
C22 C 0.588(2) 1.0468(19) 0.219(2) 0.66(5) Uiso 0.59(5) 1 d . . P A 1
C23 C 0.557(2) 1.003(2) 0.191(3) 0.69(4) Uiso 0.59(5) 1 d . . P A 1
C21B C 0.5534(18) 0.0398(19) 0.265(2) 0.49(4) Uiso 0.41(5) 1 d . . P A 2
C22B C 0.568(3) 0.015(3) 0.242(3) 0.57(6) Uiso 0.41(5) 1 d . . P A 2
C23B C 0.5424(17) 0.0236(18) 0.215(2) 0.47(4) Uiso 0.41(5) 1 d . . P A 2
N1L N 0.250000 0.8959(5) 0.250000 0.256(6) Uiso 1 4 d S . P . .
C1L C 0.2500(8) 0.8762(8) 0.2783(7) 0.311(12) Uiso 0.5 1 d . . P . .
C2L C 0.2468(6) 0.8411(7) 0.2799(6) 0.284(10) Uiso 0.5 1 d . . P . .
C3L C 0.250000 0.8247(7) 0.250000 0.262(8) Uiso 1 4 d S . P . .
C4L C 0.250000 0.7851(7) 0.250000 0.263(8) Uiso 1 4 d S . P . .
C5L C 0.2340(10) 0.7692(6) 0.2248(9) 0.304(12) Uiso 0.5 1 d . . P . .
O1L O 0.2045(17) 0.7761(14) 0.241(2) 0.45(2) Uiso 0.25 1 d . . P . .
C6AL C 0.1528(18) 0.7674(14) 0.2522(14) 0.23(3) Uiso 0.125 1 d . . P . .
C6BL C 0.2009(14) 0.7816(14) 0.2042(15) 0.196(19) Uiso 0.125 1 d . . P . .

loop_
_atom_site_aniso_label
_atom_site_aniso_U_11
_atom_site_aniso_U_22
_atom_site_aniso_U_33
_atom_site_aniso_U_23
_atom_site_aniso_U_13
_atom_site_aniso_U_12
Zn1 0.212(2) 0.234(3) 0.212(2) 0.000 0.000 0.000
N1 0.217(12) 0.241(7) 0.202(11) 0.009(5) -0.012(10) -0.011(5)
N2 0.259(11) 0.276(12) 0.337(12) 0.090(10) -0.104(9) 0.052(8)
C1 0.28(3) 0.251(9) 0.178(15) 0.007(7) 0.03(2) -0.010(10)
C2 0.242(13) 0.305(13) 0.26(2) 0.028(9) 0.038(17) -0.020(9)
C3 0.33(2) 0.291(11) 0.156(12) 0.015(6) 0.022(13) -0.003(11)
C4 0.188(13) 0.236(9) 0.30(3) 0.011(9) 0.05(2) 0.003(7)
C5 0.27(3) 0.227(9) 0.191(14) 0.001(7) -0.056(18) -0.007(9)
C6 0.225(14) 0.249(15) 0.262(15) -0.003(12) -0.009(12) -0.040(13)
C7 0.332(19) 0.206(10) 0.335(15) 0.071(11) -0.013(13) 0.036(12)
C8 0.285(16) 0.281(18) 0.392(19) 0.105(14) -0.099(12) -0.002(14)
C9 0.252(15) 0.254(15) 0.269(12) 0.054(13) -0.052(11) 0.075(14)
C10 0.242(11) 0.235(11) 0.279(10) 0.073(9) -0.069(9) 0.039(8)
C11 0.229(11) 0.326(19) 0.212(9) 0.061(9) -0.043(8) 0.075(13)
C12 0.289(17) 0.266(16) 0.292(13) 0.088(13) -0.058(13) 0.074(12)
C13 0.273(12) 0.350(17) 0.285(14) 0.066(11) -0.071(11) 0.117(11)
C14 0.33(3) 0.46(4) 0.28(2) 0.11(3) -0.037(19) 0.26(3)
C15 0.43(4) 0.32(2) 0.36(3) -0.05(2) -0.24(3) 0.23(3)
O1 0.276(9) 0.314(9) 0.319(11) 0.078(8) -0.066(8) 0.054(7)
C16 0.305(13) 0.363(13) 0.211(10) 0.106(9) -0.056(10) 0.073(11)
C17 0.414(19) 0.414(18) 0.228(11) 0.087(11) -0.065(13) 0.014(15)

loop_
_atom_type_symbol
_atom_type_description
_atom_type_scat_dispersion_real
_atom_type_scat_dispersion_imag
_atom_type_scat_source
C C 0.0060 0.0030 'International Tables Vol C Tables 4.2.6.8 and 6.1.1.4'
H H 0.0000 0.0000 'International Tables Vol C Tables 4.2.6.8 and 6.1.1.4'
N N 0.0110 0.0060 'International Tables Vol C Tables 4.2.6.8 and 6.1.1.4'
O O 0.0190 0.0100 'International Tables Vol C Tables 4.2.6.8 and 6.1.1.4'
Zn Zn 0.0180 2.2080 'International Tables Vol C Tables 4.2.6.8 and 6.1.1.4'

loop_
_geom_angle_atom_site_label_1
_geom_angle_atom_site_label_2
_geom_angle_atom_site_label_3
_geom_angle
_geom_angle_site_symmetry_1
_geom_angle_site_symmetry_3
N1 Zn1 N1 164.0(4) . 3
N1 Zn1 N1 88.89(5) . 21
N1 Zn1 N1 88.89(5) 3 21
N1 Zn1 N1 88.89(5) . 23
N1 Zn1 N1 88.89(5) 3 23
N1 Zn1 N1 164.0(4) 21 23
N1 Zn1 N1L 98.01(19) . .
N1 Zn1 N1L 98.02(19) 3 .
N1 Zn1 N1L 98.02(19) 21 .
N1 Zn1 N1L 98.02(19) 23 .
C1 N1 C4 106.2(13) . .
C1 N1 Zn1 124.9(14) . .
C4 N1 Zn1 128.1(18) . .
C12 N2 C13 111.2(16) . .
C5 C1 N1 124.9(19) 23 .
C5 C1 C2 130(2) 23 .
N1 C1 C2 104.7(19) . .
C3 C2 C1 112.2(18) . .
C3 C2 H2 123.9 . .
C1 C2 H2 123.9 . .
C2 C3 C4 105.2(15) . .
C2 C3 H3 127.4 . .
C4 C3 H3 127.4 . .
C3 C4 C5 129(3) . .
C3 C4 N1 111.6(11) . .
C5 C4 N1 120(3) . .
C4 C5 C1 131(2) . 21
C4 C5 C6 118(2) . .
C1 C5 C6 111(3) 21 .
C11 C6 C7 113.8(16) . .
C11 C6 C5 117.9(16) . .
C7 C6 C5 127.9(17) . .
C6 C7 C8 124.8(16) . .
C6 C7 H7 117.7 . .
C8 C7 H7 117.6 . .
C9 C8 C7 118.5(18) . .
C9 C8 H8 120.7 . .
C7 C8 H8 120.8 . .
C8 C9 C10 122.3(16) . .
C8 C9 C12 119.1(18) . .
C10 C9 C12 118.6(18) . .
C9 C10 C11 116.3(11) . .
C9 C10 H10 121.9 . .
C11 C10 H10 121.8 . .
C6 C11 C10 124.2(15) . .
C6 C11 H11 117.9 . .
C10 C11 H11 117.9 . .
N2 C12 C9 123.5(17) . .
N2 C12 H12 118.3 . .
C9 C12 H12 118.3 . .
C14 C13 N2 107.6(10) . .
C14 C13 H13A 110.2 . .
N2 C13 H13A 110.2 . .
C14 C13 H13B 110.2 . .
N2 C13 H13B 110.2 . .
H13A C13 H13B 108.5 . .
C15 C14 C13 136.3(16) 12_565 .
C15 C14 C15 111(2) 12_565 1_565
C13 C14 C15 112.6(11) . 1_565
O1 C15 C14 103(2) 6_556 6_556
O1 C15 C14 127.9(12) 6_556 1_545
C14 C15 C14 129(2) 6_556 1_545
C15 O1 C16 112.0(11) 12_565 .
O1 C16 C17 95.6(10) . .
C16 C17 C18 99.9(16) . .
C19 C18 C17 107(4) . .
C18 C19 C21B 127(5) . 1_565
C18 C19 C20 138(5) . .
C21B C19 C20 46(3) 1_565 .
C21B C20 C19 76(4) 1_565 .
C21 C20 C19 124(4) . .
C20 C21 C22 82(5) . .
C21 C22 C23 112(5) . .
C20 C21B C22B 103(7) 1_545 .
C20 C21B C19 58(4) 1_545 1_545
C23B C22B C21B 93(8) . .
C1L N1L C1L 110(3) . 3
C1L N1L C1L 70.9(14) . 23
C1L N1L C1L 70.9(14) 3 23
C1L N1L C1L 70.9(14) . 21
C1L N1L C1L 70.9(14) 3 21
C1L N1L C1L 110(3) 23 21
C1L N1L Zn1 124.9(14) . .
C1L N1L Zn1 124.9(14) 3 .
C1L N1L Zn1 124.9(14) 23 .
C1L N1L Zn1 124.9(14) 21 .
N1L C1L C2L 127(3) . .
N1L C1L C1L 54.6(7) . 23
C2L C1L C1L 88.1(18) . 23
N1L C1L C1L 54.6(7) . 21
C2L C1L C1L 95.6(16) . 21
C1L C1L C1L 90.007(12) 23 21
N1L C1L C2L 89.5(18) . 21
C2L C1L C2L 53.8(15) . 21
C1L C1L C2L 93.7(11) 23 21
C1L C1L C2L 42.2(10) 21 21
C3L C2L C1L 115(3) . .
C3L C2L C2L 51.6(7) . 23
C1L C2L C2L 91.3(16) . 23
C3L C2L C2L 51.6(7) . 21
C1L C2L C2L 84.3(17) . 21
C2L C2L C2L 89.995(5) 23 21
C3L C2L C1L 82.3(19) . 23
C1L C2L C1L 49.7(16) . 23
C2L C2L C1L 41.9(9) 23 23
C2L C2L C1L 90.8(11) 21 23
C2L C3L C2L 123(3) 21 23
C2L C3L C2L 76.8(14) 21 3
C2L C3L C2L 76.8(14) 23 3
C2L C3L C2L 76.8(14) 21 .
C2L C3L C2L 76.8(14) 23 .
C2L C3L C2L 123(3) 3 .
C2L C3L C4L 118.6(16) 21 .
C2L C3L C4L 118.6(16) 23 .
C2L C3L C4L 118.6(16) 3 .
C2L C3L C4L 118.6(16) . .
C5L C4L C5L 77.2(14) 21 3
C5L C4L C5L 124(3) 21 23
C5L C4L C5L 77.2(14) 3 23
C5L C4L C5L 77.2(14) 21 .
C5L C4L C5L 124(3) 3 .
C5L C4L C5L 77.2(14) 23 .
C5L C4L C3L 118.1(16) 21 .
C5L C4L C3L 118.1(16) 3 .
C5L C4L C3L 118.1(16) 23 .
C5L C4L C3L 118.1(16) . .
C5L C4L O1L 44.2(17) 21 .
C5L C4L O1L 121(2) 3 .
C5L C4L O1L 122(2) 23 .
C5L C4L O1L 46.5(19) . .
C3L C4L O1L 101.0(19) . .
C5L C4L O1L 121(2) 21 23
C5L C4L O1L 122(2) 3 23
C5L C4L O1L 46.5(19) 23 23
C5L C4L O1L 44.2(17) . 23
C3L C4L O1L 101.0(19) . 23
O1L C4L O1L 87.9(7) . 23
C5L C4L O1L 122(2) 21 3
C5L C4L O1L 46.5(19) 3 3
C5L C4L O1L 44.2(17) 23 3
C5L C4L O1L 121(2) . 3
C3L C4L O1L 101.0(19) . 3
O1L C4L O1L 158(4) . 3
O1L C4L O1L 87.9(7) 23 3
C5L C4L O1L 46.5(19) 21 21
C5L C4L O1L 44.2(17) 3 21
C5L C4L O1L 121(2) 23 21
C5L C4L O1L 122(2) . 21
C3L C4L O1L 101.0(19) . 21
O1L C4L O1L 87.9(7) . 21
O1L C4L O1L 158(4) 23 21
O1L C4L O1L 87.9(7) 3 21
O1L C5L C4L 90(3) 23 .
O1L C5L O1L 154(5) 23 .
C4L C5L O1L 88(3) . .
O1L C5L C5L 121(5) 23 22_565
C4L C5L C5L 113(2) . 22_565
O1L C5L C5L 84(4) . 22_565
O1L C5L C5L 140(4) 23 21
C4L C5L C5L 51.4(7) . 21
O1L C5L C5L 50(3) . 21
C5L C5L C5L 74(3) 22_565 21
O1L C5L C5L 53(3) 23 23
C4L C5L C5L 51.4(7) . 23
O1L C5L C5L 137(3) . 23
C5L C5L C5L 99.9(11) 22_565 23
C5L C5L C5L 89.995(15) 21 23
O1L C5L C6BL 104(5) 23 .
C4L C5L C6BL 128(3) . .
O1L C5L C6BL 59(3) . .
C5L C5L C6BL 103(2) 22_565 .
C5L C5L C6BL 108(3) 21 .
C5L C5L C6BL 154(3) 23 .
O1L C5L C5L 71(3) 23 2_565
C4L C5L C5L 93(3) . 2_565
O1L C5L C5L 135(3) . 2_565
C5L C5L C5L 54(2) 22_565 2_565
C5L C5L C5L 98.0(11) 21 2_565
C5L C5L C5L 51(2) 23 2_565
C6BL C5L C5L 139(3) . 2_565
C5L O1L C5L 78(5) 21 .
C5L O1L C6BL 147(7) 21 .
C5L O1L C6BL 69(4) . .
C5L O1L C4L 46(3) 21 .
C5L O1L C4L 46(3) . .
C6BL O1L C4L 105(5) . .
O1L C6BL C5L 52(3) . .

loop_
_geom_bond_atom_site_label_1
_geom_bond_atom_site_label_2
_geom_bond_distance
_geom_bond_site_symmetry_2
Zn1 N1 2.074(11) .
Zn1 N1 2.074(11) 3
Zn1 N1 2.074(11) 21
Zn1 N1 2.074(11) 23
Zn1 N1L 2.118(19) .
N1 C1 1.387(19) .
N1 C4 1.416(19) .
N2 C12 1.198(14) .
N2 C13 1.497(15) .
C1 C5 1.383(16) 23
C1 C2 1.47(2) .
C2 C3 1.323(16) .
C2 H2 0.9300 .
C3 C4 1.39(2) .
C3 H3 0.9300 .
C4 C5 1.371(19) .
C5 C6 1.48(2) .
C6 C11 1.355(14) .
C6 C7 1.421(18) .
C7 C8 1.364(17) .
C7 H7 0.9300 .
C8 C9 1.358(14) .
C8 H8 0.9300 .
C9 C10 1.375(13) .
C9 C12 1.531(18) .
C10 C11 1.452(14) .
C10 H10 0.9300 .
C11 H11 0.9300 .
C12 H12 0.9300 .
C13 C14 1.476(16) .
C13 H13A 0.9700 .
C13 H13B 0.9700 .
C14 C15 1.507(17) 12_565
C14 C15 1.31(4) 1_565
C15 O1 1.45(3) 6_556
O1 C16 1.484(11) .
C16 C17 1.565(17) .
C17 C18 1.49(2) .
C18 C19 1.33(6) .
C19 C21B 2.11(9) 1_565
C19 C20 1.85(7) .
C20 C21B 1.56(7) 1_565
C20 C21 1.83(8) .
C21 C22 1.95(8) .
C22 C23 2.36(11) .
C21B C22B 1.45(10) .
C22B C23B 1.49(9) .
N1L C1L 1.35(3) .
N1L C1L 1.35(3) 3
N1L C1L 1.35(3) 23
N1L C1L 1.35(3) 21
C1L C2L 1.38(3) .
C1L C1L 1.56(4) 23
C1L C1L 1.56(4) 21
C1L C2L 2.05(4) 21
C2L C3L 1.34(2) .
C2L C2L 1.66(3) 23
C2L C2L 1.66(3) 21
C3L C4L 1.55(3) .
C4L C5L 1.32(3) 21
C4L C5L 1.32(3) 3
C4L C5L 1.32(3) 23
C4L C5L 1.32(3) .
C4L O1L 1.85(7) .
C4L O1L 1.85(7) 23
C4L O1L 1.85(7) 3
C4L O1L 1.85(7) 21
C5L O1L 1.29(6) 23
C5L O1L 1.34(7) .
C5L C5L 1.58(5) 22_565
C5L C5L 1.65(4) 21
C5L C5L 1.65(4) 23
C5L C6BL 1.60(6) .
C5L C5L 1.95(6) 2_565
O1L C6BL 1.46(7) .
C6AL C6AL 1.37(11) 4_565

loop_
_geom_torsion_atom_site_label_1
_geom_torsion_atom_site_label_2
_geom_torsion_atom_site_label_3
_geom_torsion_atom_site_label_4
_geom_torsion
_geom_torsion_site_symmetry_1
_geom_torsion_site_symmetry_4
C4 N1 C1 C5 -177.2(9) . 23
Zn1 N1 C1 C5 -6.0(13) . 23
C4 N1 C1 C2 -0.3(10) . .
Zn1 N1 C1 C2 170.9(7) . .
C5 C1 C2 C3 178.1(11) 23 .
N1 C1 C2 C3 1.4(14) . .
C1 C2 C3 C4 -1.9(15) . .
C2 C3 C4 C5 -179.9(11) . .
C2 C3 C4 N1 1.7(13) . .
C1 N1 C4 C3 -0.9(11) . .
Zn1 N1 C4 C3 -171.7(7) . .
C1 N1 C4 C5 -179.4(8) . .
Zn1 N1 C4 C5 9.8(13) . .
C3 C4 C5 C1 -175.3(11) . 21
N1 C4 C5 C1 3.0(16) . 21
C3 C4 C5 C6 8.2(16) . .
N1 C4 C5 C6 -173.5(10) . .
C4 C5 C6 C11 -106.9(14) . .
C1 C5 C6 C11 75.9(13) 21 .
C4 C5 C6 C7 65.1(18) . .
C1 C5 C6 C7 -112.2(17) 21 .
C11 C6 C7 C8 -3(2) . .
C5 C6 C7 C8 -175(2) . .
C6 C7 C8 C9 6(2) . .
C7 C8 C9 C10 -5(2) . .
C7 C8 C9 C12 173.6(13) . .
C8 C9 C10 C11 1.2(17) . .
C12 C9 C10 C11 -177.2(10) . .
C7 C6 C11 C10 -0.7(17) . .
C5 C6 C11 C10 172.3(17) . .
C9 C10 C11 C6 1.7(15) . .
C13 N2 C12 C9 174.5(11) . .
C8 C9 C12 N2 178(2) . .
C10 C9 C12 N2 -3(2) . .
C12 N2 C13 C14 -128.9(17) . .
N2 C13 C14 C15 -104.8(12) . 12_565
N2 C13 C14 C15 81.0(11) . 1_565
C15 O1 C16 C17 178.6(14) 12_565 .
O1 C16 C17 C18 -172.4(11) . .
C16 C17 C18 C19 -155(3) . .
C17 C18 C19 C21B 159(4) . 1_565
C17 C18 C19 C20 -139(7) . .
C18 C19 C20 C21B -100(8) . 1_565
C18 C19 C20 C21 175(6) . .
C19 C20 C21 C22 128(5) . .
C20 C21B C22B C23B -137(6) 1_545 .
C19 C21B C22B C23B 163(5) 1_545 .
C1L N1L C1L C2L -7(2) 3 .
C1L N1L C1L C2L 54(3) 23 .
C1L N1L C1L C2L -67(2) 21 .
Zn1 N1L C1L C2L 173(2) . .
C1L N1L C1L C1L -60.2(9) 3 23
C1L N1L C1L C1L -120.4(18) 21 23
Zn1 N1L C1L C1L 119.8(9) . 23
C1L N1L C1L C1L 60.2(9) 3 21
C1L N1L C1L C1L 120.4(18) 23 21
Zn1 N1L C1L C1L -119.8(9) . 21
C1L N1L C1L C2L 34.8(8) 3 21
C1L N1L C1L C2L 95.0(9) 23 21
C1L N1L C1L C2L -25.4(14) 21 21
Zn1 N1L C1L C2L -145.2(8) . 21
N1L C1L C2L C3L 13(4) . .
C1L C1L C2L C3L 54(3) 23 .
C1L C1L C2L C3L -36(3) 21 .
C2L C1L C2L C3L -42.4(10) 21 .
N1L C1L C2L C2L -35(4) . 23
C1L C1L C2L C2L 6(2) 23 23
C1L C1L C2L C2L -84(2) 21 23
C2L C1L C2L C2L -89.87(18) 21 23
N1L C1L C2L C2L 55(3) . 21
C1L C1L C2L C2L 96(2) 23 21
C1L C1L C2L C2L 6(2) 21 21
N1L C1L C2L C1L -41.0(15) . 23
C1L C1L C2L C1L -89.8(2) 21 23
C2L C1L C2L C1L -96(2) 21 23
C1L C2L C3L C2L 59(2) . 21
C2L C2L C3L C2L 129(2) 23 21
C1L C2L C3L C2L 97.2(14) 23 21
C1L C2L C3L C2L -70(2) . 23
C2L C2L C3L C2L -129(2) 21 23
C1L C2L C3L C2L -31.7(15) 23 23
C1L C2L C3L C2L -5.5(19) . 3
C2L C2L C3L C2L 64.4(11) 23 3
C2L C2L C3L C2L -64.4(12) 21 3
C1L C2L C3L C2L 32.8(8) 23 3
C1L C2L C3L C4L 174.5(19) . .
C2L C2L C3L C4L -115.6(11) 23 .
C2L C2L C3L C4L 115.6(12) 21 .
C1L C2L C3L C4L -147.2(8) 23 .
C2L C3L C4L C5L 141(2) 21 21
C2L C3L C4L C5L -39(2) 23 21
C2L C3L C4L C5L -129(2) 3 21
C2L C3L C4L C5L 51(2) . 21
C2L C3L C4L C5L 51(2) 21 3
C2L C3L C4L C5L -129(2) 23 3
C2L C3L C4L C5L 141(2) 3 3
C2L C3L C4L C5L -39(2) . 3
C2L C3L C4L C5L -39(2) 21 23
C2L C3L C4L C5L 141(2) 23 23
C2L C3L C4L C5L 51(2) 3 23
C2L C3L C4L C5L -129(2) . 23
C2L C3L C4L C5L -129(2) 21 .
C2L C3L C4L C5L 51(2) 23 .
C2L C3L C4L C5L -39(2) 3 .
C2L C3L C4L C5L 141(2) . .
C2L C3L C4L O1L -175(3) 21 .
C2L C3L C4L O1L 5(3) 23 .
C2L C3L C4L O1L -85(3) 3 .
C2L C3L C4L O1L 95(3) . .
C2L C3L C4L O1L -85(3) 21 23
C2L C3L C4L O1L 95(3) 23 23
C2L C3L C4L O1L 5(3) 3 23
C2L C3L C4L O1L -175(3) . 23
C2L C3L C4L O1L 5(3) 21 3
C2L C3L C4L O1L -175(3) 23 3
C2L C3L C4L O1L 95(3) 3 3
C2L C3L C4L O1L -85(3) . 3
C2L C3L C4L O1L 95(3) 21 21
C2L C3L C4L O1L -85(3) 23 21
C2L C3L C4L O1L -175(3) 3 21
C2L C3L C4L O1L 5(3) . 21
C5L C4L C5L O1L -169(3) 21 23
C5L C4L C5L O1L -104(3) 3 23
C5L C4L C5L O1L -39(4) 23 23
C3L C4L C5L O1L 76(3) . 23
O1L C4L C5L O1L 154(5) . 23
O1L C4L C5L O1L -48(2) 3 23
O1L C4L C5L O1L -157(4) 21 23
C5L C4L C5L O1L 37(3) 21 .
C5L C4L C5L O1L 102(3) 3 .
C5L C4L C5L O1L 167(2) 23 .
C3L C4L C5L O1L -78(3) . .
O1L C4L C5L O1L -154(5) 23 .
O1L C4L C5L O1L 158(4) 3 .
O1L C4L C5L O1L 49(2) 21 .
C5L C4L C5L C5L -45(3) 21 22_565
C5L C4L C5L C5L 20(3) 3 22_565
C5L C4L C5L C5L 85(3) 23 22_565
C3L C4L C5L C5L -160(3) . 22_565
O1L C4L C5L C5L -82(4) . 22_565
O1L C4L C5L C5L 124(5) 23 22_565
O1L C4L C5L C5L 75(4) 3 22_565
O1L C4L C5L C5L -34(4) 21 22_565
C5L C4L C5L C5L 64.8(11) 3 21
C5L C4L C5L C5L 130(2) 23 21
C3L C4L C5L C5L -115.2(12) . 21
O1L C4L C5L C5L -37(3) . 21
O1L C4L C5L C5L 169(3) 23 21
O1L C4L C5L C5L 120(3) 3 21
O1L C4L C5L C5L 11(2) 21 21
C5L C4L C5L C5L -130(2) 21 23
C5L C4L C5L C5L -64.8(12) 3 23
C3L C4L C5L C5L 115.2(11) . 23
O1L C4L C5L C5L -167(2) . 23
O1L C4L C5L C5L 39(4) 23 23
O1L C4L C5L C5L -9(2) 3 23
O1L C4L C5L C5L -118(3) 21 23
C5L C4L C5L C6BL 84(5) 21 .
C5L C4L C5L C6BL 148(4) 3 .
C5L C4L C5L C6BL -147(4) 23 .
C3L C4L C5L C6BL -32(4) . .
O1L C4L C5L C6BL 47(4) . .
O1L C4L C5L C6BL -108(5) 23 .
O1L C4L C5L C6BL -156(4) 3 .
O1L C4L C5L C6BL 95(5) 21 .
C5L C4L C5L C5L -97.6(14) 21 2_565
C5L C4L C5L C5L -32.8(10) 3 2_565
C5L C4L C5L C5L 32.0(16) 23 2_565
C3L C4L C5L C5L 147.2(10) . 2_565
O1L C4L C5L C5L -135(3) . 2_565
O1L C4L C5L C5L 71(3) 23 2_565
O1L C4L C5L C5L 23(3) 3 2_565
O1L C4L C5L C5L -86(3) 21 2_565
O1L C5L O1L C5L -124(11) 23 21
C4L C5L O1L C5L -38(3) . 21
C5L C5L O1L C5L 75(3) 22_565 21
C5L C5L O1L C5L -23(5) 23 21
C6BL C5L O1L C5L -176(4) . 21
C5L C5L O1L C5L 54(6) 2_565 21
O1L C5L O1L C6BL 52(13) 23 .
C4L C5L O1L C6BL 138(3) . .
C5L C5L O1L C6BL -109(3) 22_565 .
C5L C5L O1L C6BL 176(4) 21 .
C5L C5L O1L C6BL 153(3) 23 .
C5L C5L O1L C6BL -130(5) 2_565 .
O1L C5L O1L C4L -86(12) 23 .
C5L C5L O1L C4L 113(2) 22_565 .
C5L C5L O1L C4L 38(3) 21 .
C5L C5L O1L C4L 15(3) 23 .
C6BL C5L O1L C4L -138(3) . .
C5L C5L O1L C4L 93(5) 2_565 .
C5L C4L O1L C5L 13(3) 3 21
C5L C4L O1L C5L 107(4) 23 21
C5L C4L O1L C5L 122(5) . 21
C3L C4L O1L C5L -119(3) . 21
O1L C4L O1L C5L 140(2) 23 21
O1L C4L O1L C5L 61(3) 3 21
O1L C4L O1L C5L -18(4) 21 21
C5L C4L O1L C5L -122(5) 21 .
C5L C4L O1L C5L -109(4) 3 .
C5L C4L O1L C5L -15(3) 23 .
C3L C4L O1L C5L 118(2) . .
O1L C4L O1L C5L 18(4) 23 .
O1L C4L O1L C5L -62(2) 3 .
O1L C4L O1L C5L -141(2) 21 .
C5L C4L O1L C6BL -163(5) 21 .
C5L C4L O1L C6BL -150(3) 3 .
C5L C4L O1L C6BL -56(4) 23 .
C5L C4L O1L C6BL -40(3) . .
C3L C4L O1L C6BL 78(3) . .
O1L C4L O1L C6BL -23(5) 23 .
O1L C4L O1L C6BL -102(3) 3 .
O1L C4L O1L C6BL 179(3) 21 .
C5L O1L C6BL C5L 7(7) 21 .
C4L O1L C6BL C5L 30(2) . .
O1L C5L C6BL O1L -159(7) 23 .
C4L C5L C6BL O1L -58(5) . .
C5L C5L C6BL O1L 74(4) 22_565 .
C5L C5L C6BL O1L -3(3) 21 .
C5L C5L C6BL O1L -136(7) 23 .
C5L C5L C6BL O1L 124(5) 2_565 .
